data_7039174
loop_
_publ_author_name
'Bonsu, Richard O.'
'Bock, Duane C.'
'Kim, Hankook'
'Korotkov, Roman Y.'
'Abboud, Khalil A.'
'Anderson, Timothy J.'
'McElwee-White, Lisa'

_publ_section_title
;
 Synthesis and evaluation of \k(2)-\b-diketonate and \b-ketoesterate
 tungsten(vi) oxo-alkoxide complexes as precursors for chemical vapor
 deposition of WOx thin films.
;
_journal_issue 27
_journal_name_full 'Dalton transactions (Cambridge, England : 2003)'
_journal_page_first 10897
_journal_page_last 10908
_journal_paper_doi 10.1039/c6dt01078d
_journal_volume 45
_journal_year 2016
_chemical_formula_sum 'C8 H16 O6 W'
_chemical_formula_weight 392.06
_space_group_IT_number 14
_symmetry_cell_setting monoclinic
_symmetry_space_group_name_Hall '-P 2yn'
_symmetry_space_group_name_H-M 'P 1 21/n 1'
_atom_sites_solution_hydrogens geom
_atom_sites_solution_primary direct
_atom_sites_solution_secondary difmap
_audit_creation_method SHELXL-97
_audit_update_record
;
2016-02-19 deposited with the CCDC.
2016-05-02 downloaded from the CCDC.
;
_cell_angle_alpha 90.00
_cell_angle_beta 97.539(1)
_cell_angle_gamma 90.00
_cell_formula_units_Z 4
_cell_length_a 7.3458(5)
_cell_length_b 12.0008(8)
_cell_length_c 13.3320(9)
_cell_measurement_reflns_used 9925
_cell_measurement_temperature 100(2)
_cell_measurement_theta_max 27.86
_cell_measurement_theta_min 3.01
_cell_volume 1165.13(14)
_computing_cell_refinement 'Bruker APEX2'
_computing_data_collection 'Bruker APEX2 (Bruker, 2008)'
_computing_data_reduction 'Bruker SAINT (Bruker, 2008)'
_computing_molecular_graphics 'Bruker SHELXTL'
_computing_publication_material 'Bruker SHELXTL'
_computing_structure_refinement 'Bruker SHELXTL'
_computing_structure_solution 'Bruker SHELXTL (Bruker, 2008)'
_diffrn_ambient_temperature 100(2)
_diffrn_measured_fraction_theta_full 1.000
_diffrn_measured_fraction_theta_max 1.000
_diffrn_measurement_device_type 'Bruker APEX-II DUO'
_diffrn_measurement_method 'phi and omega scans'
_diffrn_radiation_monochromator 'Bruker Triumph'
_diffrn_radiation_source 'fine-focus sealed tube'
_diffrn_radiation_type MoK\a
_diffrn_radiation_wavelength 0.71073
_diffrn_reflns_av_R_equivalents 0.0205
_diffrn_reflns_av_sigmaI/netI 0.0089
_diffrn_reflns_limit_h_max 9
_diffrn_reflns_limit_h_min -9
_diffrn_reflns_limit_k_max 15
_diffrn_reflns_limit_k_min -14
_diffrn_reflns_limit_l_max 17
_diffrn_reflns_limit_l_min -17
_diffrn_reflns_number 31256
_diffrn_reflns_theta_full 27.50
_diffrn_reflns_theta_max 27.50
_diffrn_reflns_theta_min 2.29
_diffrn_standards_interval_count 0
_diffrn_standards_interval_time 0
_diffrn_standards_number 0
_exptl_absorpt_coefficient_mu 9.921
_exptl_absorpt_correction_T_max 0.7755
_exptl_absorpt_correction_T_min 0.4622
_exptl_absorpt_correction_type analytical
_exptl_absorpt_process_details 'Bruker SADABS'
_exptl_crystal_colour colourless
_exptl_crystal_density_diffrn 2.235
_exptl_crystal_density_method 'not measured'
_exptl_crystal_description plates
_exptl_crystal_F_000 744
_exptl_crystal_size_max 0.09
_exptl_crystal_size_mid 0.09
_exptl_crystal_size_min 0.03
_refine_diff_density_max 0.496
_refine_diff_density_min -0.579
_refine_diff_density_rms 0.076
_refine_ls_extinction_method none
_refine_ls_goodness_of_fit_ref 1.088
_refine_ls_hydrogen_treatment constr
_refine_ls_matrix_type full
_refine_ls_number_parameters 141
_refine_ls_number_reflns 2692
_refine_ls_number_restraints 0
_refine_ls_restrained_S_all 1.088
_refine_ls_R_factor_all 0.0180
_refine_ls_R_factor_gt 0.0115
_refine_ls_shift/su_max 0.001
_refine_ls_shift/su_mean 0.000
_refine_ls_structure_factor_coef Fsqd
_refine_ls_weighting_details 'calc w=1/[\s^2^(Fo^2^)+(0.0099P)^2^+1.2740P] where P=(Fo^2^+2Fc^2^)/3'
_refine_ls_weighting_scheme calc
_refine_ls_wR_factor_gt 0.0239
_refine_ls_wR_factor_ref 0.0267
_reflns_number_gt 2128
_reflns_number_total 2692
_reflns_threshold_expression I>2\s(I)
_cod_data_source_file c6dt01078d3.cif
_cod_data_source_block bonsu13
_cod_depositor_comments 'Adding full bibliography for 7039174--7039177.cif.'
_cod_original_sg_symbol_H-M P2(1)/n
_cod_database_code 7039174

loop_
_symmetry_equiv_pos_as_xyz
'x, y, z'
'-x+1/2, y+1/2, -z+1/2'
'-x, -y, -z'
'x-1/2, -y-1/2, z-1/2'

loop_
_atom_site_label
_atom_site_type_symbol
_atom_site_fract_x
_atom_site_fract_y
_atom_site_fract_z
_atom_site_U_iso_or_equiv
_atom_site_adp_type
_atom_site_occupancy
_atom_site_symmetry_multiplicity
_atom_site_calc_flag
_atom_site_refinement_flags
W1 W 0.083721(10) 0.751811(7) 0.653552(5) 0.01010(3) Uani 1 1 d .
O1 O 0.0101(2) 0.85250(13) 0.73047(13) 0.0175(4) Uani 1 1 d .
O2 O 0.1549(2) 0.86000(13) 0.54675(13) 0.0144(3) Uani 1 1 d .
O3 O 0.1773(2) 0.63073(13) 0.54651(13) 0.0150(3) Uani 1 1 d .
O4 O 0.0501(2) 0.62515(13) 0.73103(13) 0.0170(3) Uani 1 1 d .
O5 O -0.1370(2) 0.73844(13) 0.56554(11) 0.0168(3) Uani 1 1 d .
O6 O 0.3354(2) 0.75674(13) 0.70316(11) 0.0159(3) Uani 1 1 d .
C1 C 0.2274(3) 0.84951(19) 0.46295(18) 0.0138(5) Uani 1 1 d .
C2 C 0.2738(3) 0.7494(2) 0.42196(15) 0.0141(4) Uani 1 1 d .
H2 H 0.3300 0.7516 0.3617 0.017 Uiso 1 1 calc R
C3 C 0.2432(3) 0.64383(19) 0.46380(19) 0.0146(5) Uani 1 1 d .
C4 C 0.2545(4) 0.9577(2) 0.4108(2) 0.0241(6) Uani 1 1 d .
H4A H 0.3267 1.0084 0.4581 0.036 Uiso 1 1 calc R
H4B H 0.1347 0.9914 0.3879 0.036 Uiso 1 1 calc R
H4C H 0.3198 0.9441 0.3524 0.036 Uiso 1 1 calc R
C5 C 0.2855(4) 0.5402(2) 0.4088(2) 0.0231(6) Uani 1 1 d .
H5A H 0.3520 0.4877 0.4566 0.035 Uiso 1 1 calc R
H5B H 0.3615 0.5592 0.3561 0.035 Uiso 1 1 calc R
H5C H 0.1707 0.5060 0.3777 0.035 Uiso 1 1 calc R
C6 C 0.1698(4) 0.5319(2) 0.7553(2) 0.0241(5) Uani 1 1 d .
H6A H 0.1348 0.4932 0.8146 0.036 Uiso 1 1 calc R
H6B H 0.2968 0.5583 0.7701 0.036 Uiso 1 1 calc R
H6C H 0.1597 0.4806 0.6977 0.036 Uiso 1 1 calc R
C7 C -0.1941(3) 0.7280(2) 0.46016(18) 0.0257(6) Uani 1 1 d .
H7A H -0.3286 0.7281 0.4473 0.039 Uiso 1 1 calc R
H7B H -0.1472 0.6580 0.4357 0.039 Uiso 1 1 calc R
H7C H -0.1461 0.7908 0.4246 0.039 Uiso 1 1 calc R
C8 C 0.5071(3) 0.7522(2) 0.66600(17) 0.0211(5) Uani 1 1 d .
H8A H 0.6059 0.7632 0.7220 0.032 Uiso 1 1 calc R
H8B H 0.5127 0.8109 0.6154 0.032 Uiso 1 1 calc R
H8C H 0.5214 0.6793 0.6348 0.032 Uiso 1 1 calc R

loop_
_atom_site_aniso_label
_atom_site_aniso_U_11
_atom_site_aniso_U_22
_atom_site_aniso_U_33
_atom_site_aniso_U_23
_atom_site_aniso_U_13
_atom_site_aniso_U_12
W1 0.01133(4) 0.01015(4) 0.00944(4) 0.00055(4) 0.00367(3) 0.00081(4)
O1 0.0225(9) 0.0164(8) 0.0149(9) -0.0008(6) 0.0075(7) 0.0035(7)
O2 0.0179(8) 0.0138(7) 0.0127(9) 0.0005(6) 0.0063(7) 0.0008(6)
O3 0.0174(8) 0.0147(8) 0.0136(9) -0.0015(6) 0.0051(7) -0.0017(6)
O4 0.0204(8) 0.0137(8) 0.0177(9) 0.0044(6) 0.0057(7) 0.0014(6)
O5 0.0141(7) 0.0230(8) 0.0134(7) 0.0026(7) 0.0022(6) -0.0001(7)
O6 0.0131(7) 0.0200(8) 0.0147(7) -0.0002(7) 0.0021(5) 0.0007(7)
C1 0.0096(11) 0.0198(11) 0.0119(12) 0.0039(9) 0.0011(9) 0.0004(9)
C2 0.0117(9) 0.0206(10) 0.0102(9) -0.0007(10) 0.0027(7) -0.0009(10)
C3 0.0105(11) 0.0193(11) 0.0140(13) -0.0028(9) 0.0012(9) -0.0008(9)
C4 0.0296(14) 0.0214(12) 0.0236(15) 0.0067(10) 0.0121(11) 0.0047(10)
C5 0.0279(14) 0.0198(12) 0.0236(15) -0.0084(10) 0.0108(11) -0.0035(10)
C6 0.0322(14) 0.0166(11) 0.0241(13) 0.0069(10) 0.0060(11) 0.0072(10)
C7 0.0171(11) 0.0424(16) 0.0166(11) 0.0006(11) -0.0009(9) -0.0014(10)
C8 0.0122(10) 0.0322(12) 0.0187(10) -0.0019(11) 0.0014(8) 0.0003(11)

loop_
_atom_type_symbol
_atom_type_description
_atom_type_scat_dispersion_real
_atom_type_scat_dispersion_imag
_atom_type_scat_source
C C 0.0033 0.0016 'International Tables Vol C Tables 4.2.6.8 and 6.1.1.4'
H H 0.0000 0.0000 'International Tables Vol C Tables 4.2.6.8 and 6.1.1.4'
O O 0.0106 0.0060 'International Tables Vol C Tables 4.2.6.8 and 6.1.1.4'
W W -0.8490 6.8722 'International Tables Vol C Tables 4.2.6.8 and 6.1.1.4'

loop_
_geom_angle_atom_site_label_1
_geom_angle_atom_site_label_2
_geom_angle_atom_site_label_3
_geom_angle
O1 W1 O4 99.62(7)
O1 W1 O5 96.85(8)
O4 W1 O5 96.30(7)
O1 W1 O6 98.05(7)
O4 W1 O6 91.50(7)
O5 W1 O6 161.78(7)
O1 W1 O2 95.64(7)
O4 W1 O2 164.55(7)
O5 W1 O2 84.14(7)
O6 W1 O2 84.01(7)
O1 W1 O3 176.17(7)
O4 W1 O3 84.10(7)
O5 W1 O3 81.75(6)
O6 W1 O3 82.70(6)
O2 W1 O3 80.68(6)
C1 O2 W1 134.84(14)
C3 O3 W1 131.73(15)
C6 O4 W1 129.53(15)
C7 O5 W1 138.17(14)
C8 O6 W1 139.08(13)
O2 C1 C2 124.9(2)
O2 C1 C4 114.1(2)
C2 C1 C4 121.0(2)
C1 C2 C3 124.26(19)
C1 C2 H2 117.9
C3 C2 H2 117.9
O3 C3 C2 123.5(2)
O3 C3 C5 116.7(2)
C2 C3 C5 119.8(2)
C1 C4 H4A 109.5
C1 C4 H4B 109.5
H4A C4 H4B 109.5
C1 C4 H4C 109.5
H4A C4 H4C 109.5
H4B C4 H4C 109.5
C3 C5 H5A 109.5
C3 C5 H5B 109.5
H5A C5 H5B 109.5
C3 C5 H5C 109.5
H5A C5 H5C 109.5
H5B C5 H5C 109.5
O4 C6 H6A 109.5
O4 C6 H6B 109.5
H6A C6 H6B 109.5
O4 C6 H6C 109.5
H6A C6 H6C 109.5
H6B C6 H6C 109.5
O5 C7 H7A 109.5
O5 C7 H7B 109.5
H7A C7 H7B 109.5
O5 C7 H7C 109.5
H7A C7 H7C 109.5
H7B C7 H7C 109.5
O6 C8 H8A 109.5
O6 C8 H8B 109.5
H8A C8 H8B 109.5
O6 C8 H8C 109.5
H8A C8 H8C 109.5
H8B C8 H8C 109.5

loop_
_geom_bond_atom_site_label_1
_geom_bond_atom_site_label_2
_geom_bond_distance
W1 O1 1.7175(16)
W1 O4 1.8723(16)
W1 O5 1.8793(15)
W1 O6 1.8807(15)
W1 O2 2.0450(16)
W1 O3 2.2087(16)
O2 C1 1.305(3)
O3 C3 1.271(3)
O4 C6 1.433(3)
O5 C7 1.418(3)
O6 C8 1.415(3)
C1 C2 1.381(3)
C1 C4 1.498(3)
C2 C3 1.414(3)
C2 H2 0.9500
C3 C5 1.496(3)
C4 H4A 0.9800
C4 H4B 0.9800
C4 H4C 0.9800
C5 H5A 0.9800
C5 H5B 0.9800
C5 H5C 0.9800
C6 H6A 0.9800
C6 H6B 0.9800
C6 H6C 0.9800
C7 H7A 0.9800
C7 H7B 0.9800
C7 H7C 0.9800
C8 H8A 0.9800
C8 H8B 0.9800
C8 H8C 0.9800
